data_4030228
loop_
_publ_author_name
'Lindeboom, Erik J.'
'Willis, Anthony C.'
'Paddon-Row, Michael N'
'Sherburn, Michael S.'

_publ_section_title
;
 Computational and synthetic studies with tetravinylethylenes.
;
_journal_issue 23
_journal_name_full 'The Journal of organic chemistry'
_journal_page_first 11496
_journal_page_last 11507
_journal_paper_doi 10.1021/jo5021294
_journal_volume 79
_journal_year 2014
_chemical_absolute_configuration unk
_chemical_compound_source local
_chemical_formula_moiety 'C20 H22 N2 O4'
_chemical_formula_sum 'C20 H22 N2 O4'
_chemical_formula_weight 354.41
_space_group_IT_number 4
_symmetry_cell_setting monoclinic
_symmetry_space_group_name_Hall 'P 2yb'
_symmetry_space_group_name_H-M 'P 1 21 1'
_atom_sites_solution_hydrogens difmap
_atom_sites_solution_primary direct
_audit_creation_date 13-06-26
_audit_creation_method CRYSTALS_ver_14.40
_audit_update_record
; 
2013-06-26 - Report on C20 H22 N2 O4 
             by Anthony C. Willis 
             for Erik J. Lindeboom and Mick Sherburn 
2013-06-26 - passes checkcif tests with minor warnings 
;
_cell_angle_alpha 90
_cell_angle_beta 102.0128(11)
_cell_angle_gamma 90
_cell_formula_units_Z 2
_cell_length_a 7.4676(2)
_cell_length_b 6.9456(1)
_cell_length_c 17.1815(4)
_cell_measurement_reflns_used 13595
_cell_measurement_temperature 200
_cell_measurement_theta_max 27.5
_cell_measurement_theta_min 2.6
_cell_volume 871.64(3)
_computing_cell_refinement 'DENZO/SCALEPACK (Otwinowski & Minor, 1997)'
_computing_data_collection 'COLLECT (Nonius, 2001).'
_computing_data_reduction 'DENZO/SCALEPACK (Otwinowski & Minor, 1997)'
_computing_molecular_graphics
; 
ORTEP-II (Johnson 1976) in teXsan (MSC, 1992-1997)
;
_computing_publication_material 'CRYSTALS (Betteridge et al., 2003)'
_computing_structure_refinement 'CRYSTALS (Betteridge et al., 2003)'
_computing_structure_solution 'SIR92 (Altomare et al., 1994)'
_diffrn_ambient_temperature 200
_diffrn_measured_fraction_theta_full 0.999
_diffrn_measured_fraction_theta_max 0.999
_diffrn_measurement_device Area
_diffrn_measurement_device_type 'Nonius KappaCCD'
_diffrn_measurement_method ' \f and \w scans with CCD '
_diffrn_radiation_monochromator graphite
_diffrn_radiation_type 'Mo K\a'
_diffrn_radiation_wavelength 0.71073
_diffrn_reflns_av_R_equivalents 0.047
_diffrn_reflns_limit_h_max 9
_diffrn_reflns_limit_h_min -9
_diffrn_reflns_limit_k_max 9
_diffrn_reflns_limit_k_min -8
_diffrn_reflns_limit_l_max 22
_diffrn_reflns_limit_l_min -22
_diffrn_reflns_number 20947
_diffrn_reflns_theta_full 27.466
_diffrn_reflns_theta_max 27.466
_diffrn_reflns_theta_min 2.789
_diffrn_standards_number 0
_exptl_absorpt_coefficient_mu 0.095
_exptl_absorpt_correction_T_max 0.988
_exptl_absorpt_correction_T_min 0.970
_exptl_absorpt_correction_type integration
_exptl_absorpt_process_details
;
via Gaussian method (Coppens, 1970) implemented in maXus (2000)
;
_exptl_crystal_colour colourless
_exptl_crystal_density_diffrn 1.350
_exptl_crystal_density_method 'not measured'
_exptl_crystal_description block
_exptl_crystal_F_000 376
_exptl_crystal_size_max 0.390
_exptl_crystal_size_mid 0.180
_exptl_crystal_size_min 0.160
_refine_diff_density_max 0.18
_refine_diff_density_min -0.15
_refine_ls_extinction_coef 240(30)
_refine_ls_extinction_method 'Larson (1970), Equation 22'
_refine_ls_goodness_of_fit_ref 1.0033
_refine_ls_hydrogen_treatment constr
_refine_ls_matrix_type full
_refine_ls_number_parameters 241
_refine_ls_number_reflns 2162
_refine_ls_number_restraints 3
_refine_ls_R_factor_all 0.0324
_refine_ls_R_factor_gt 0.0304
_refine_ls_shift/su_max 0.0025780
_refine_ls_shift/su_mean 0.0001867
_refine_ls_structure_factor_coef Fsqd
_refine_ls_weighting_details
;
 Method= Modified Sheldrick 
 w=1/[\s^2^(F^2^) + ( 0.05P)^2^ + 0.10P] 
 ,where P=(max(Fo^2^,0) + 2Fc^2^)/3 
;
_refine_ls_weighting_scheme calc
_refine_ls_wR_factor_all 0.0816
_refine_ls_wR_factor_gt 0.0802
_refine_ls_wR_factor_ref 0.0816
_reflns_limit_h_max 9
_reflns_limit_h_min -9
_reflns_limit_k_max 9
_reflns_limit_k_min 0
_reflns_limit_l_max 22
_reflns_limit_l_min 0
_reflns_number_gt 2058
_reflns_number_total 2162
_reflns_threshold_expression I>2.0\s(I)
_oxford_diffrn_Wilson_B_factor 2.82
_oxford_diffrn_Wilson_scale 0.42
_oxford_refine_ls_r_factor_ref 0.0324
_oxford_refine_ls_scale 1.597(12)
_oxford_reflns_number_all 2162
_oxford_reflns_threshold_expression_ref I>-10.0\s(I)
_oxford_structure_analysis_title 'she1320 At 14:14 on 26/ 6/13'
_cod_data_source_file jo5021294_si_005.cif
_cod_data_source_block she1320a
_cod_depositor_comments 'Adding full bibliography for 4030223--4030230.cif.'
_cod_original_sg_symbol_Hall 'P 2yb '
_cod_original_sg_symbol_H-M 'P 1 21 1 '
_cod_database_code 4030228

loop_
_symmetry_equiv_pos_as_xyz
x,y,z
-x,y+1/2,-z

loop_
_atom_site_label
_atom_site_type_symbol
_atom_site_fract_x
_atom_site_fract_y
_atom_site_fract_z
_atom_site_U_iso_or_equiv
_atom_site_occupancy
_atom_site_adp_type
_atom_site_refinement_flags_posn
_atom_site_refinement_flags_occupancy
C1 C 0.4852(3) 0.3197(3) 0.85431(11) 0.0370 1.0000 Uani . .
C2 C 0.6252(2) 0.3290(3) 0.80225(9) 0.0331 1.0000 Uani . .
C3 C 0.6363(2) 0.4866(3) 0.75941(8) 0.0264 1.0000 Uani . .
C4 C 0.5092(2) 0.6526(3) 0.76763(9) 0.0260 1.0000 Uani . .
C5 C 0.5429(2) 0.8320(3) 0.72147(9) 0.0290 1.0000 Uani . .
C6 C 1.0001(3) 0.6787(4) 0.80098(14) 0.0510 0.942(7) Uani . P
C7 C 0.9156(2) 0.6496(3) 0.72776(12) 0.0395 1.0000 Uani D .
C8 C 0.7599(2) 0.5077(3) 0.69930(9) 0.0288 1.0000 Uani D .
C9 C 0.8375(3) 0.3132(3) 0.68179(10) 0.0366 1.0000 Uani . .
C10 C 1.0111(3) 0.2680(4) 0.69032(14) 0.0571 1.0000 Uani . .
C11 C 0.6385(2) 0.5932(3) 0.62121(9) 0.0295 1.0000 Uani . .
C12 C 0.5347(2) 0.7790(3) 0.63402(9) 0.0308 1.0000 Uani . .
C13 C 0.3369(2) 0.7394(4) 0.59393(10) 0.0369 1.0000 Uani . .
O14 O 0.2077(2) 0.8468(3) 0.58934(9) 0.0591 1.0000 Uani . .
N15 N 0.3237(2) 0.5533(3) 0.56570(8) 0.0354 1.0000 Uani . .
C16 C 0.1543(3) 0.4718(4) 0.51998(12) 0.0506 1.0000 Uani . .
C17 C 0.4896(2) 0.4581(3) 0.57789(9) 0.0333 1.0000 Uani . .
O18 O 0.5066(2) 0.2963(3) 0.55394(8) 0.0483 1.0000 Uani . .
C19 C 0.5066(2) 0.6913(3) 0.85631(10) 0.0282 1.0000 Uani . .
C20 C 0.4842(2) 0.5058(3) 0.90229(9) 0.0311 1.0000 Uani . .
C21 C 0.6448(2) 0.5059(3) 0.97276(9) 0.0324 1.0000 Uani . .
O22 O 0.6798(2) 0.3833(3) 1.02377(8) 0.0464 1.0000 Uani . .
N23 N 0.74832(18) 0.6674(3) 0.96925(8) 0.0305 1.0000 Uani . .
C24 C 0.9104(2) 0.7184(4) 1.02922(10) 0.0393 1.0000 Uani . .
C25 C 0.6792(2) 0.7835(3) 0.90405(9) 0.0294 1.0000 Uani . .
O26 O 0.74795(19) 0.9347(3) 0.89206(8) 0.0428 1.0000 Uani . .
C106 C 0.977(6) 0.805(4) 0.703(2) 0.063(13) 0.058(7) Uiso D P
H11 H 0.5124 0.2111 0.8909 0.0440 1.0000 Uiso R .
H12 H 0.3655 0.3022 0.8207 0.0447 1.0000 Uiso R .
H21 H 0.7009 0.2195 0.8007 0.0399 1.0000 Uiso R .
H41 H 0.3861 0.6112 0.7435 0.0294 1.0000 Uiso R .
H51 H 0.6595 0.8971 0.7457 0.0355 1.0000 Uiso R .
H52 H 0.4462 0.9275 0.7240 0.0351 1.0000 Uiso R .
H61 H 1.1043 0.7662 0.8146 0.0656 0.942 Uiso R .
H62 H 0.9631 0.6106 0.8459 0.0657 0.942 Uiso R .
H71 H 0.9608 0.7304 0.6907 0.0473 0.942 Uiso R .
H91 H 0.7520 0.2150 0.6631 0.0440 1.0000 Uiso R .
H101 H 1.1000 0.3607 0.7109 0.0690 1.0000 Uiso R .
H102 H 1.0447 0.1456 0.6771 0.0687 1.0000 Uiso R .
H111 H 0.7171 0.6158 0.5828 0.0357 1.0000 Uiso R .
H121 H 0.5792 0.8884 0.6079 0.0374 1.0000 Uiso R .
H161 H 0.1634 0.3312 0.5207 0.0765 1.0000 Uiso R .
H162 H 0.0533 0.5086 0.5426 0.0758 1.0000 Uiso R .
H163 H 0.1357 0.5172 0.4659 0.0755 1.0000 Uiso R .
H191 H 0.4077 0.7802 0.8574 0.0336 1.0000 Uiso R .
H201 H 0.3709 0.5115 0.9243 0.0370 1.0000 Uiso R .
H241 H 0.9366 0.6206 1.0696 0.0623 1.0000 Uiso R .
H242 H 0.8943 0.8392 1.0512 0.0603 1.0000 Uiso R .
H243 H 1.0122 0.7319 1.0034 0.0592 1.0000 Uiso R .
H72 H 0.9877 0.6114 0.7777 0.0474 0.058 Uiso R .
H1061 H 1.0810 0.8664 0.7342 0.0753 0.058 Uiso R .
H1062 H 0.9171 0.8598 0.6537 0.0753 0.058 Uiso R .

loop_
_atom_site_aniso_label
_atom_site_aniso_U_11
_atom_site_aniso_U_22
_atom_site_aniso_U_33
_atom_site_aniso_U_23
_atom_site_aniso_U_13
_atom_site_aniso_U_12
C1 0.0479(10) 0.0306(9) 0.0326(8) 0.0022(7) 0.0088(7) -0.0086(8)
C2 0.0451(9) 0.0250(8) 0.0286(8) -0.0007(6) 0.0060(7) 0.0011(7)
C3 0.0295(7) 0.0248(8) 0.0233(6) -0.0017(6) 0.0019(5) 0.0005(6)
C4 0.0257(6) 0.0251(7) 0.0259(7) -0.0005(6) 0.0026(5) -0.0001(6)
C5 0.0318(7) 0.0234(7) 0.0299(7) 0.0006(6) 0.0023(6) 0.0016(6)
C6 0.0294(10) 0.0630(16) 0.0563(13) -0.0156(11) -0.0014(8) -0.0016(10)
C7 0.0285(7) 0.0404(10) 0.0488(10) -0.0043(8) 0.0066(7) -0.0007(7)
C8 0.0279(7) 0.0301(8) 0.0280(7) -0.0003(7) 0.0048(5) 0.0037(6)
C9 0.0411(9) 0.0356(9) 0.0328(8) -0.0020(7) 0.0067(7) 0.0066(8)
C10 0.0481(11) 0.0594(15) 0.0604(13) -0.0141(11) 0.0037(9) 0.0208(11)
C11 0.0310(7) 0.0318(8) 0.0259(7) 0.0015(6) 0.0062(6) -0.0021(7)
C12 0.0322(8) 0.0297(8) 0.0280(7) 0.0040(6) 0.0008(6) -0.0004(6)
C13 0.0363(9) 0.0418(10) 0.0296(8) -0.0001(7) -0.0003(6) 0.0055(8)
O14 0.0438(8) 0.0653(10) 0.0590(9) -0.0116(9) -0.0105(6) 0.0210(8)
N15 0.0321(7) 0.0446(9) 0.0274(6) -0.0037(6) 0.0010(5) -0.0042(6)
C16 0.0363(9) 0.0724(15) 0.0400(9) -0.0128(11) 0.0005(7) -0.0116(10)
C17 0.0388(8) 0.0393(9) 0.0216(7) -0.0024(7) 0.0061(6) -0.0005(7)
O18 0.0566(8) 0.0437(9) 0.0411(7) -0.0160(6) 0.0017(6) 0.0004(7)
C19 0.0278(7) 0.0283(8) 0.0281(7) -0.0015(6) 0.0049(6) 0.0021(6)
C20 0.0310(7) 0.0343(9) 0.0295(7) 0.0005(7) 0.0097(6) -0.0025(7)
C21 0.0377(8) 0.0376(9) 0.0242(7) 0.0026(7) 0.0120(6) 0.0003(7)
O22 0.0562(8) 0.0483(8) 0.0349(6) 0.0148(6) 0.0101(6) -0.0037(7)
N23 0.0307(6) 0.0329(7) 0.0266(6) 0.0002(5) 0.0031(5) 0.0020(6)
C24 0.0380(9) 0.0436(10) 0.0316(8) -0.0006(8) -0.0037(7) 0.0029(8)
C25 0.0330(8) 0.0260(8) 0.0278(7) -0.0023(6) 0.0033(6) 0.0029(6)
O26 0.0508(8) 0.0291(7) 0.0409(7) 0.0037(5) -0.0077(6) -0.0087(6)

loop_
_atom_type_symbol
_atom_type_scat_dispersion_real
_atom_type_scat_dispersion_imag
_atom_type_scat_Cromer_Mann_a1
_atom_type_scat_Cromer_Mann_b1
_atom_type_scat_Cromer_Mann_a2
_atom_type_scat_Cromer_Mann_b2
_atom_type_scat_Cromer_Mann_a3
_atom_type_scat_Cromer_Mann_b3
_atom_type_scat_Cromer_Mann_a4
_atom_type_scat_Cromer_Mann_b4
_atom_type_scat_Cromer_Mann_c
_atom_type_scat_source
C 0.0033 0.0016 2.3100 20.8439 1.0200 10.2075 1.5886 0.5687 0.8650 51.6512 0.2156 'International Tables Vol C 4.2.6.8 and 6.1.1.4'
H 0.0000 0.0000 0.4930 10.5109 0.3229 26.1257 0.1402 3.1424 0.0408 57.7998 0.0030 'International Tables Vol C 4.2.6.8 and 6.1.1.4'
N 0.0061 0.0033 12.2126 0.0057 3.1322 9.8933 2.0125 28.9975 1.1663 0.5826 -11.5290 'International Tables Vol C 4.2.6.8 and 6.1.1.4'
O 0.0106 0.0060 3.0485 13.2771 2.2868 5.7011 1.5463 0.3239 0.8670 32.9089 0.2508 'International Tables Vol C 4.2.6.8 and 6.1.1.4'

loop_
_exptl_crystal_face_index_h
_exptl_crystal_face_index_k
_exptl_crystal_face_index_l
_exptl_crystal_face_perp_dist
1 0 0 0.120
-1 0 0 0.080
0 1 0 0.230
0 -1 0 0.160
0 0 1 0.090
0 0 -1 0.070
4 -1 -4 0.049
0 -1 -1 0.131
0 1 1 0.199

loop_
_geom_angle_atom_site_label_1
_geom_angle_atom_site_label_2
_geom_angle_atom_site_label_3
_geom_angle
_geom_angle_publ_flag
C2 C1 C20 111.32(14) yes
C2 C1 H11 109.7 no
C20 C1 H11 109.2 no
C2 C1 H12 108.6 no
C20 C1 H12 108.7 no
H11 C1 H12 109.3 no
C1 C2 C3 119.51(16) yes
C1 C2 H21 118.1 no
C3 C2 H21 122.4 no
C2 C3 C4 117.43(13) yes
C2 C3 C8 124.63(15) yes
C4 C3 C8 117.85(13) yes
C3 C4 C5 113.43(12) yes
C3 C4 C19 111.00(13) yes
C5 C4 C19 113.98(13) yes
C3 C4 H41 106.9 no
C5 C4 H41 105.3 no
C19 C4 H41 105.5 no
C4 C5 C12 109.58(13) yes
C4 C5 H51 112.3 no
C12 C5 H51 111.8 no
C4 C5 H52 108.9 no
C12 C5 H52 108.9 no
H51 C5 H52 105.2 no
C7 C6 H61 122.0 no
C7 C6 H62 121.4 no
H61 C6 H62 116.6 no
C6 C7 C8 126.5(2) yes
C8 C7 C106 137.7(18) yes
C6 C7 H71 112.6 no
C8 C7 H71 121.0 no
C8 C7 H72 111.1 no
C106 C7 H72 111.2 no
C3 C8 C7 111.88(14) yes
C3 C8 C9 110.85(14) yes
C7 C8 C9 109.91(14) yes
C3 C8 C11 106.90(12) yes
C7 C8 C11 107.20(14) yes
C9 C8 C11 109.99(13) yes
C8 C9 C10 126.7(2) yes
C8 C9 H91 116.7 no
C10 C9 H91 116.6 no
C9 C10 H101 118.9 no
C9 C10 H102 120.2 no
H101 C10 H102 120.9 no
C8 C11 C12 114.31(13) yes
C8 C11 C17 114.61(14) yes
C12 C11 C17 104.32(13) yes
C8 C11 H111 108.4 no
C12 C11 H111 110.5 no
C17 C11 H111 104.3 no
C11 C12 C5 114.90(13) yes
C11 C12 C13 104.69(14) yes
C5 C12 C13 108.90(13) yes
C11 C12 H121 110.9 no
C5 C12 H121 108.3 no
C13 C12 H121 109.0 no
C12 C13 O14 127.23(19) yes
C12 C13 N15 108.75(15) yes
O14 C13 N15 123.95(18) yes
C13 N15 C16 123.04(18) yes
C13 N15 C17 113.55(15) yes
C16 N15 C17 123.11(17) yes
N15 C16 H161 109.3 no
N15 C16 H162 110.3 no
H161 C16 H162 108.7 no
N15 C16 H163 109.1 no
H161 C16 H163 109.6 no
H162 C16 H163 109.8 no
C11 C17 N15 108.60(15) yes
C11 C17 O18 128.24(17) yes
N15 C17 O18 123.10(17) yes
C4 C19 C20 112.61(13) yes
C4 C19 C25 114.89(13) yes
C20 C19 C25 104.29(13) yes
C4 C19 H191 107.2 no
C20 C19 H191 111.2 no
C25 C19 H191 106.6 no
C19 C20 C1 114.60(12) yes
C19 C20 C21 104.90(14) yes
C1 C20 C21 109.75(15) yes
C19 C20 H201 110.7 no
C1 C20 H201 109.7 no
C21 C20 H201 106.8 no
C20 C21 O22 126.39(17) yes
C20 C21 N23 108.95(14) yes
O22 C21 N23 124.65(16) yes
C21 N23 C24 124.04(15) yes
C21 N23 C25 113.09(13) yes
C24 N23 C25 122.82(15) yes
N23 C24 H241 110.6 no
N23 C24 H242 110.2 no
H241 C24 H242 111.5 no
N23 C24 H243 108.5 no
H241 C24 H243 109.9 no
H242 C24 H243 106.2 no
C19 C25 N23 108.77(14) yes
C19 C25 O26 128.27(15) yes
N23 C25 O26 122.91(15) yes
C7 C106 H1061 119.9 no
C7 C106 H1062 120.1 no
H1061 C106 H1062 120.0 no

loop_
_geom_bond_atom_site_label_1
_geom_bond_atom_site_label_2
_geom_bond_distance
_geom_bond_publ_flag
C1 C2 1.512(2) yes
C1 C20 1.533(3) yes
C1 H11 0.976 no
C1 H12 0.966 no
C2 C3 1.332(2) yes
C2 H21 0.952 no
C3 C4 1.519(2) yes
C3 C8 1.529(2) yes
C4 C5 1.526(2) yes
C4 C19 1.551(2) yes
C4 H41 0.970 no
C5 C12 1.536(2) yes
C5 H51 0.992 no
C5 H52 0.988 no
C6 C7 1.300(3) yes
C6 H61 0.977 no
C6 H62 0.992 no
C7 C8 1.525(3) yes
C7 C106 1.279(19) yes
C7 H71 0.960 no
C7 H72 0.950 no
C8 C9 1.524(2) yes
C8 C11 1.571(2) yes
C9 C10 1.312(3) yes
C9 H91 0.943 no
C10 H101 0.940 no
C10 H102 0.928 no
C11 C12 1.544(2) yes
C11 C17 1.526(2) yes
C11 H111 0.984 no
C12 C13 1.519(2) yes
C12 H121 0.975 no
C13 O14 1.209(2) yes
C13 N15 1.377(3) yes
N15 C16 1.457(2) yes
N15 C17 1.382(2) yes
C16 H161 0.979 no
C16 H162 0.953 no
C16 H163 0.964 no
C17 O18 1.212(2) yes
C19 C20 1.538(2) yes
C19 C25 1.518(2) yes
C19 H191 0.966 no
C20 C21 1.517(2) yes
C20 H201 0.997 no
C21 O22 1.211(2) yes
C21 N23 1.371(2) yes
N23 C24 1.460(2) yes
N23 C25 1.390(2) yes
C24 H241 0.962 no
C24 H242 0.938 no
C24 H243 0.961 no
C25 O26 1.205(2) yes
C106 H1061 0.950 no
C106 H1062 0.950 no

loop_
_geom_contact_atom_site_label_1
_geom_contact_atom_site_label_2
_geom_contact_distance
_geom_contact_site_symmetry_2
_geom_contact_publ_flag
O14 C106 2.88(4) 1_455 no
O14 C16 3.078(2) 2_556 no
O14 O18 3.595(2) 2_656 no
O18 C13 3.035(2) 2_646 no
O18 N15 3.125(2) 2_646 no
O18 C12 3.182(2) 2_646 no
O18 C17 3.267(3) 2_646 no
O18 C11 3.296(2) 2_646 no
O22 C19 3.026(2) 2_647 no
O22 C25 3.254(2) 2_647 no
O22 C20 3.261(3) 2_647 no
O22 N23 3.556(2) 2_647 no
O22 C24 3.559(2) 2_747 no
O22 C21 3.579(3) 2_647 no
O26 C2 3.183(3) 1_565 no
O26 C24 3.284(3) 2_757 no
O26 C1 3.300(3) 1_565 no
C10 C106 3.24(3) 1_545 no

loop_
_geom_torsion_atom_site_label_1
_geom_torsion_atom_site_label_2
_geom_torsion_atom_site_label_3
_geom_torsion_atom_site_label_4
_geom_torsion
_geom_torsion_publ_flag
O14 C13 N15 C16 6.3(3) no
O14 C13 N15 C17 -179.8(2) no
O14 C13 C12 C5 56.9(3) no
O14 C13 C12 C11 -179.8(2) no
O18 C17 N15 C13 -176.6(2) no
O18 C17 N15 C16 -2.7(3) no
O18 C17 C11 C8 -55.9(2) no
O18 C17 C11 C12 178.4(2) no
O22 C21 N23 C24 -3.3(3) no
O22 C21 N23 C25 179.2(2) no
O22 C21 C20 C1 -55.6(2) no
O22 C21 C20 C19 -179.2(2) no
O26 C25 N23 C21 177.7(2) no
O26 C25 N23 C24 0.1(3) no
O26 C25 C19 C4 58.7(3) no
O26 C25 C19 C20 -177.6(2) no
N15 C13 C12 C5 -120.2(2) no
N15 C13 C12 C11 3.1(2) no
N15 C17 C11 C8 126.9(2) no
N15 C17 C11 C12 1.2(2) no
N23 C21 C20 C1 123.4(2) no
N23 C21 C20 C19 -0.2(2) no
N23 C25 C19 C4 -123.8(2) no
N23 C25 C19 C20 -0.0(2) no
C1 C2 C3 C4 1.9(2) no
C1 C2 C3 C8 -174.5(1) no
C1 C20 C19 C4 4.9(2) no
C1 C20 C19 C25 -120.3(2) no
C2 C1 C20 C19 39.5(2) no
C2 C1 C20 C21 -78.2(2) no
C2 C3 C4 C5 175.3(1) no
C2 C3 C4 C19 45.5(2) no
C2 C3 C8 C7 -111.0(2) no
C2 C3 C8 C9 12.1(2) no
C2 C3 C8 C11 132.0(2) no
C3 C2 C1 C20 -45.7(2) no
C3 C4 C5 C12 54.0(2) no
C3 C4 C19 C20 -46.9(2) no
C3 C4 C19 C25 72.3(2) no
C3 C8 C7 C6 33.7(3) no
C3 C8 C7 C106 -123(3) no
C3 C8 C9 C10 -123.2(2) no
C3 C8 C11 C12 52.8(2) no
C3 C8 C11 C17 -67.6(2) no
C4 C3 C8 C7 72.6(2) no
C4 C3 C8 C9 -164.3(1) no
C4 C3 C8 C11 -44.4(2) no
C4 C5 C12 C11 -44.7(2) no
C4 C5 C12 C13 72.3(2) no
C4 C19 C20 C21 125.3(1) no
C5 C4 C3 C8 -8.0(2) no
C5 C4 C19 C20 -176.5(1) no
C5 C4 C19 C25 -57.3(2) no
C5 C12 C11 C8 -9.1(2) no
C5 C12 C11 C17 116.9(1) no
C6 C7 C8 C9 -89.9(2) no
C6 C7 C8 C11 150.6(2) no
C7 C8 C9 C10 1.0(3) no
C7 C8 C11 C12 -67.3(2) no
C7 C8 C11 C17 172.3(1) no
C8 C3 C4 C19 -137.9(1) no
C8 C11 C12 C13 -128.4(1) no
C9 C8 C7 C106 114(3) no
C9 C8 C11 C12 173.2(2) no
C9 C8 C11 C17 52.9(2) no
C10 C9 C8 C11 118.8(2) no
C11 C8 C7 C106 -6(3) no
C11 C17 N15 C13 0.9(2) no
C11 C17 N15 C16 174.7(2) no
C12 C5 C4 C19 -177.6(1) no
C12 C13 N15 C16 -176.4(2) no
C12 C13 N15 C17 -2.6(2) no
C13 C12 C11 C17 -2.5(2) no
C19 C25 N23 C21 -0.1(2) no
C19 C25 N23 C24 -177.6(2) no
C20 C21 N23 C24 177.7(2) no
C20 C21 N23 C25 0.2(2) no
C21 C20 C19 C25 0.1(2) no
